data_7113240
loop_
_publ_author_name
'Yao, Shenglai'
'Block, Stefan'
'Brym, Markus'
'Driess, Matthias'

_publ_section_title
;
 A new type of heteroleptic complex of divalent lead and synthesis of the
 P-plumbyleniophosphasilene, R2Si=P--Pb(L): (L = \b-diketiminate)
;
_journal_coden_ASTM CHCOFS
_journal_issue 37
_journal_name_full
;
 Chemical Communications (Cambridge, United Kingdom)
;
_journal_page_first 3844
_journal_page_last 3846
_journal_paper_doi 10.1039/b710888e
_journal_year 2007
_chemical_formula_sum 'C43 H62 N2 O Pb'
_chemical_formula_weight 830.13
_space_group_IT_number 14
_symmetry_cell_setting monoclinic
_symmetry_space_group_name_Hall '-P 2ybc'
_symmetry_space_group_name_H-M 'P 1 21/c 1'
_atom_sites_solution_hydrogens geom
_atom_sites_solution_primary direct
_atom_sites_solution_secondary difmap
_audit_creation_method SHELXL-97
_cell_angle_alpha 90.00
_cell_angle_beta 91.3040(10)
_cell_angle_gamma 90.00
_cell_formula_units_Z 8
_cell_length_a 19.6849(6)
_cell_length_b 10.9636(4)
_cell_length_c 36.7625(12)
_cell_measurement_temperature 173(2)
_cell_volume 7931.9(5)
_computing_cell_refinement 'SAINT (Siemens, 1995)'
_computing_data_collection 'SMART (Siemens, 1995)'
_computing_data_reduction 'SAINT (Siemens, 1995)'
_computing_publication_material 'SHELXL-97 (Sheldrick, 1997)'
_computing_structure_refinement 'SHELXL-97 (Sheldrick, 1997)'
_computing_structure_solution 'SHELXS-97 (Sheldrick, 1990)'
_diffrn_ambient_temperature 173(2)
_diffrn_measured_fraction_theta_full 0.996
_diffrn_measured_fraction_theta_max 0.996
_diffrn_measurement_device_type 'Siemens SMART CCD'
_diffrn_measurement_method \w
_diffrn_radiation_monochromator graphite
_diffrn_radiation_probe x-ray
_diffrn_radiation_source 'fine-focus sealed tube'
_diffrn_radiation_type MoK\a
_diffrn_radiation_wavelength 0.71073
_diffrn_reflns_av_R_equivalents 0.0615
_diffrn_reflns_av_sigmaI/netI 0.0592
_diffrn_reflns_limit_h_max 23
_diffrn_reflns_limit_h_min -23
_diffrn_reflns_limit_k_max 12
_diffrn_reflns_limit_k_min -13
_diffrn_reflns_limit_l_max 43
_diffrn_reflns_limit_l_min -30
_diffrn_reflns_number 47359
_diffrn_reflns_theta_full 25.00
_diffrn_reflns_theta_max 25.00
_diffrn_reflns_theta_min 1.94
_exptl_absorpt_coefficient_mu 4.287
_exptl_absorpt_correction_T_max 0.4137
_exptl_absorpt_correction_T_min 0.2789
_exptl_absorpt_correction_type empirical
_exptl_absorpt_process_details 'SADABS (Sheldrick, 1996)'
_exptl_crystal_colour yellow
_exptl_crystal_density_diffrn 1.390
_exptl_crystal_density_method 'not measured'
_exptl_crystal_description prism
_exptl_crystal_F_000 3392
_exptl_crystal_size_max 0.40
_exptl_crystal_size_mid 0.30
_exptl_crystal_size_min 0.25
_refine_diff_density_max 1.213
_refine_diff_density_min -1.600
_refine_diff_density_rms 0.133
_refine_ls_extinction_method none
_refine_ls_goodness_of_fit_ref 1.035
_refine_ls_hydrogen_treatment constr
_refine_ls_matrix_type full
_refine_ls_number_parameters 879
_refine_ls_number_reflns 13905
_refine_ls_number_restraints 0
_refine_ls_restrained_S_all 1.035
_refine_ls_R_factor_all 0.0672
_refine_ls_R_factor_gt 0.0445
_refine_ls_shift/su_max 0.002
_refine_ls_shift/su_mean 0.000
_refine_ls_structure_factor_coef Fsqd
_refine_ls_weighting_details 'calc w=1/[\s^2^(Fo^2^)+(0.0554P)^2^+8.3919P] where P=(Fo^2^+2Fc^2^)/3'
_refine_ls_weighting_scheme calc
_refine_ls_wR_factor_gt 0.1029
_refine_ls_wR_factor_ref 0.1122
_reflns_number_gt 10622
_reflns_number_total 13905
_reflns_threshold_expression >2sigma(I)
_cod_duplicate_entry 7102146
_cod_data_source_file b710888e.txt
_cod_data_source_block Pb-OR
_cod_original_sg_symbol_H-M P21/c
_cod_database_code 7113240

loop_
_symmetry_equiv_pos_as_xyz
'x, y, z'
'-x, y+1/2, -z+1/2'
'-x, -y, -z'
'x, -y-1/2, z-1/2'

loop_
_atom_site_label
_atom_site_type_symbol
_atom_site_fract_x
_atom_site_fract_y
_atom_site_fract_z
_atom_site_U_iso_or_equiv
_atom_site_adp_type
_atom_site_occupancy
_atom_site_symmetry_multiplicity
_atom_site_calc_flag
_atom_site_refinement_flags
Pb1 Pb 0.056433(13) -0.17959(3) 0.364340(7) 0.03908(9) Uani 1 1 d .
O1 O -0.0153(2) -0.1759(5) 0.40994(13) 0.0453(12) Uani 1 1 d .
N1 N 0.0243(3) -0.3647(6) 0.33984(16) 0.0433(15) Uani 1 1 d .
C1 C 0.0176(4) -0.5863(8) 0.3325(2) 0.054(2) Uani 1 1 d .
H1A H -0.0307 -0.5969 0.3376 0.081 Uiso 1 1 calc R
H1B H 0.0430 -0.6575 0.3415 0.081 Uiso 1 1 calc R
H1C H 0.0234 -0.5783 0.3062 0.081 Uiso 1 1 calc R
Pb2 Pb 0.472386(12) 0.37604(2) 0.382324(7) 0.03357(8) Uani 1 1 d .
O2 O 0.5801(2) 0.4023(5) 0.36530(12) 0.0392(11) Uani 1 1 d .
N2 N 0.1347(3) -0.2946(6) 0.39603(15) 0.0387(14) Uani 1 1 d .
C2 C 0.0434(3) -0.4748(8) 0.35113(19) 0.0449(19) Uani 1 1 d .
N3 N 0.4229(3) 0.2211(5) 0.34805(14) 0.0335(12) Uani 1 1 d .
C3 C 0.0870(4) -0.4936(7) 0.38229(18) 0.0429(17) Uani 1 1 d .
H3 H 0.0854 -0.5735 0.3922 0.052 Uiso 1 1 calc R
N4 N 0.4990(3) 0.2200(5) 0.42216(14) 0.0333(12) Uani 1 1 d .
C4 C 0.1316(3) -0.4144(7) 0.40068(19) 0.0408(17) Uani 1 1 d .
C5 C 0.1807(4) -0.4752(8) 0.4278(2) 0.052(2) Uani 1 1 d .
H5A H 0.2245 -0.4886 0.4162 0.078 Uiso 1 1 calc R
H5B H 0.1619 -0.5537 0.4354 0.078 Uiso 1 1 calc R
H5C H 0.1872 -0.4225 0.4491 0.078 Uiso 1 1 calc R
C6 C -0.0143(4) -0.3562(8) 0.30541(19) 0.0458(19) Uani 1 1 d .
C7 C -0.0857(4) -0.3600(8) 0.3047(2) 0.0495(19) Uani 1 1 d .
C8 C -0.1196(4) -0.3606(9) 0.2704(2) 0.061(2) Uani 1 1 d .
H8 H -0.1678 -0.3661 0.2691 0.073 Uiso 1 1 calc R
C9 C -0.0841(5) -0.3534(10) 0.2394(2) 0.068(3) Uani 1 1 d .
H9 H -0.1075 -0.3571 0.2165 0.082 Uiso 1 1 calc R
C10 C -0.0142(5) -0.3409(10) 0.2404(2) 0.071(3) Uani 1 1 d .
H10 H 0.0093 -0.3312 0.2183 0.085 Uiso 1 1 calc R
C11 C 0.0220(4) -0.3422(8) 0.2730(2) 0.052(2) Uani 1 1 d .
C12 C 0.0994(4) -0.3274(9) 0.2728(2) 0.057(2) Uani 1 1 d .
H12 H 0.1160 -0.3176 0.2986 0.068 Uiso 1 1 calc R
C13 C 0.1322(5) -0.4416(11) 0.2573(3) 0.085(3) Uani 1 1 d .
H13A H 0.1162 -0.5136 0.2703 0.127 Uiso 1 1 calc R
H13B H 0.1817 -0.4355 0.2601 0.127 Uiso 1 1 calc R
H13C H 0.1199 -0.4489 0.2314 0.127 Uiso 1 1 calc R
C14 C 0.1196(5) -0.2141(11) 0.2517(3) 0.086(3) Uani 1 1 d .
H14A H 0.1072 -0.2248 0.2260 0.130 Uiso 1 1 calc R
H14B H 0.1688 -0.2017 0.2543 0.130 Uiso 1 1 calc R
H14C H 0.0958 -0.1430 0.2613 0.130 Uiso 1 1 calc R
C15 C -0.1273(4) -0.3607(9) 0.3387(2) 0.061(2) Uani 1 1 d .
H15 H -0.0954 -0.3567 0.3602 0.073 Uiso 1 1 calc R
C16 C -0.1736(5) -0.2499(11) 0.3397(3) 0.078(3) Uani 1 1 d .
H16A H -0.1462 -0.1755 0.3385 0.117 Uiso 1 1 calc R
H16B H -0.1989 -0.2504 0.3623 0.117 Uiso 1 1 calc R
H16C H -0.2056 -0.2524 0.3189 0.117 Uiso 1 1 calc R
C17 C -0.1688(5) -0.4803(11) 0.3412(3) 0.083(3) Uani 1 1 d .
H17A H -0.2005 -0.4859 0.3204 0.124 Uiso 1 1 calc R
H17B H -0.1943 -0.4805 0.3638 0.124 Uiso 1 1 calc R
H17C H -0.1378 -0.5502 0.3411 0.124 Uiso 1 1 calc R
C18 C 0.1973(3) -0.2310(7) 0.40722(19) 0.0395(16) Uani 1 1 d .
C19 C 0.2558(3) -0.2476(7) 0.3864(2) 0.0434(17) Uani 1 1 d .
C20 C 0.3146(4) -0.1846(9) 0.3969(2) 0.058(2) Uani 1 1 d .
H20 H 0.3552 -0.1969 0.3839 0.069 Uiso 1 1 calc R
C21 C 0.3149(4) -0.1048(9) 0.4258(3) 0.064(3) Uani 1 1 d .
H21 H 0.3551 -0.0613 0.4322 0.077 Uiso 1 1 calc R
C22 C 0.2564(4) -0.0879(8) 0.4456(2) 0.057(2) Uani 1 1 d .
H22 H 0.2571 -0.0323 0.4654 0.068 Uiso 1 1 calc R
C23 C 0.1964(4) -0.1514(7) 0.4370(2) 0.0469(19) Uani 1 1 d .
C24 C 0.1354(4) -0.1333(8) 0.4605(2) 0.054(2) Uani 1 1 d .
H24 H 0.0941 -0.1595 0.4462 0.065 Uiso 1 1 calc R
C25 C 0.1407(5) -0.2118(12) 0.4952(3) 0.085(4) Uani 1 1 d .
H25A H 0.1438 -0.2980 0.4885 0.128 Uiso 1 1 calc R
H25B H 0.1004 -0.1988 0.5098 0.128 Uiso 1 1 calc R
H25C H 0.1814 -0.1883 0.5094 0.128 Uiso 1 1 calc R
C26 C 0.1253(5) 0.0020(10) 0.4724(3) 0.084(4) Uani 1 1 d .
H26A H 0.1635 0.0271 0.4883 0.126 Uiso 1 1 calc R
H26B H 0.0828 0.0094 0.4856 0.126 Uiso 1 1 calc R
H26C H 0.1234 0.0545 0.4509 0.126 Uiso 1 1 calc R
C27 C 0.2585(4) -0.3319(8) 0.3536(2) 0.053(2) Uani 1 1 d .
H27 H 0.2148 -0.3782 0.3518 0.063 Uiso 1 1 calc R
C28 C 0.3172(5) -0.4240(10) 0.3572(3) 0.079(3) Uani 1 1 d .
H28A H 0.3604 -0.3823 0.3533 0.118 Uiso 1 1 calc R
H28B H 0.3109 -0.4885 0.3390 0.118 Uiso 1 1 calc R
H28C H 0.3176 -0.4601 0.3816 0.118 Uiso 1 1 calc R
C29 C 0.2666(5) -0.2581(10) 0.3186(2) 0.075(3) Uani 1 1 d .
H29A H 0.2304 -0.1968 0.3167 0.113 Uiso 1 1 calc R
H29B H 0.2635 -0.3129 0.2976 0.113 Uiso 1 1 calc R
H29C H 0.3109 -0.2174 0.3192 0.113 Uiso 1 1 calc R
C30 C -0.0790(3) -0.1478(7) 0.41747(18) 0.0393(17) Uani 1 1 d .
C31 C -0.1183(4) -0.2352(8) 0.4379(2) 0.0462(18) Uani 1 1 d .
C32 C -0.1867(4) -0.2138(8) 0.4420(2) 0.052(2) Uani 1 1 d .
H32 H -0.2132 -0.2730 0.4542 0.063 Uiso 1 1 calc R
C33 C -0.2180(4) -0.1091(9) 0.4290(2) 0.055(2) Uani 1 1 d .
H33 H -0.2657 -0.0989 0.4309 0.067 Uiso 1 1 calc R
C34 C -0.1792(4) -0.0201(9) 0.4133(2) 0.054(2) Uani 1 1 d .
H34 H -0.1997 0.0549 0.4062 0.065 Uiso 1 1 calc R
C35 C -0.1100(3) -0.0385(7) 0.4076(2) 0.0436(18) Uani 1 1 d .
C36 C -0.0848(4) -0.3454(8) 0.4573(2) 0.050(2) Uani 1 1 d .
C37 C -0.0295(6) -0.2990(10) 0.4835(3) 0.095(4) Uani 1 1 d .
H37A H -0.0114 -0.3672 0.4979 0.143 Uiso 1 1 calc R
H37B H -0.0487 -0.2377 0.4997 0.143 Uiso 1 1 calc R
H37C H 0.0071 -0.2622 0.4696 0.143 Uiso 1 1 calc R
C38 C -0.1350(6) -0.4160(11) 0.4799(4) 0.101(4) Uani 1 1 d .
H38A H -0.1695 -0.4534 0.4639 0.151 Uiso 1 1 calc R
H38B H -0.1570 -0.3604 0.4969 0.151 Uiso 1 1 calc R
H38C H -0.1109 -0.4799 0.4937 0.151 Uiso 1 1 calc R
C39 C -0.0556(6) -0.4363(10) 0.4312(3) 0.083(3) Uani 1 1 d .
H39A H -0.0412 -0.5095 0.4446 0.125 Uiso 1 1 calc R
H39B H -0.0163 -0.4001 0.4193 0.125 Uiso 1 1 calc R
H39C H -0.0902 -0.4583 0.4128 0.125 Uiso 1 1 calc R
C40 C -0.0724(4) 0.0754(8) 0.3925(2) 0.053(2) Uani 1 1 d .
C41 C -0.1093(4) 0.1978(8) 0.3985(3) 0.063(2) Uani 1 1 d .
H41A H -0.0799 0.2652 0.3912 0.095 Uiso 1 1 calc R
H41B H -0.1200 0.2065 0.4243 0.095 Uiso 1 1 calc R
H41C H -0.1514 0.1995 0.3838 0.095 Uiso 1 1 calc R
C42 C -0.0654(4) 0.0625(10) 0.3520(2) 0.065(2) Uani 1 1 d .
H42A H -0.0349 0.1259 0.3431 0.097 Uiso 1 1 calc R
H42B H -0.1101 0.0710 0.3400 0.097 Uiso 1 1 calc R
H42C H -0.0466 -0.0180 0.3465 0.097 Uiso 1 1 calc R
C43 C -0.0025(4) 0.0956(8) 0.4117(2) 0.054(2) Uani 1 1 d .
H43A H 0.0259 0.0232 0.4084 0.081 Uiso 1 1 calc R
H43B H -0.0089 0.1098 0.4377 0.081 Uiso 1 1 calc R
H43C H 0.0198 0.1666 0.4010 0.081 Uiso 1 1 calc R
C44 C 0.4176(4) 0.0157(7) 0.32118(18) 0.0414(17) Uani 1 1 d .
H44A H 0.3687 -0.0005 0.3221 0.062 Uiso 1 1 calc R
H44B H 0.4427 -0.0609 0.3242 0.062 Uiso 1 1 calc R
H44C H 0.4283 0.0522 0.2976 0.062 Uiso 1 1 calc R
C45 C 0.4379(3) 0.1027(6) 0.35138(18) 0.0369(16) Uani 1 1 d .
C46 C 0.4715(3) 0.0502(6) 0.38116(19) 0.0385(16) Uani 1 1 d .
H46 H 0.4827 -0.0333 0.3781 0.046 Uiso 1 1 calc R
C47 C 0.4916(3) 0.1000(7) 0.41508(18) 0.0376(16) Uani 1 1 d .
C48 C 0.5046(4) 0.0101(7) 0.4461(2) 0.0476(18) Uani 1 1 d .
H48A H 0.5407 0.0415 0.4623 0.071 Uiso 1 1 calc R
H48B H 0.5184 -0.0688 0.4361 0.071 Uiso 1 1 calc R
H48C H 0.4629 -0.0004 0.4599 0.071 Uiso 1 1 calc R
C49 C 0.3722(3) 0.2585(7) 0.32146(18) 0.0361(15) Uani 1 1 d .
C50 C 0.3906(4) 0.3298(7) 0.29177(19) 0.0385(16) Uani 1 1 d .
C51 C 0.3398(4) 0.3679(7) 0.2669(2) 0.0412(16) Uani 1 1 d .
H51 H 0.3519 0.4145 0.2462 0.049 Uiso 1 1 calc R
C52 C 0.2730(4) 0.3390(7) 0.2720(2) 0.0445(18) Uani 1 1 d .
H52 H 0.2391 0.3655 0.2549 0.053 Uiso 1 1 calc R
C53 C 0.2549(4) 0.2712(7) 0.3019(2) 0.0457(18) Uani 1 1 d .
H53 H 0.2083 0.2533 0.3055 0.055 Uiso 1 1 calc R
C54 C 0.3030(3) 0.2287(7) 0.32700(19) 0.0375(16) Uani 1 1 d .
C55 C 0.2797(4) 0.1581(8) 0.3604(2) 0.0475(19) Uani 1 1 d .
H55 H 0.3191 0.1092 0.3700 0.057 Uiso 1 1 calc R
C56 C 0.2589(5) 0.2466(9) 0.3900(2) 0.066(2) Uani 1 1 d .
H56A H 0.2186 0.2922 0.3818 0.099 Uiso 1 1 calc R
H56B H 0.2962 0.3036 0.3952 0.099 Uiso 1 1 calc R
H56C H 0.2485 0.2010 0.4121 0.099 Uiso 1 1 calc R
C57 C 0.2215(4) 0.0699(9) 0.3513(2) 0.062(2) Uani 1 1 d .
H57A H 0.2153 0.0139 0.3718 0.093 Uiso 1 1 calc R
H57B H 0.2323 0.0232 0.3295 0.093 Uiso 1 1 calc R
H57C H 0.1795 0.1162 0.3469 0.093 Uiso 1 1 calc R
C58 C 0.4638(3) 0.3657(7) 0.28366(19) 0.0403(16) Uani 1 1 d .
H58 H 0.4932 0.3378 0.3046 0.048 Uiso 1 1 calc R
C59 C 0.4718(4) 0.5011(8) 0.2805(2) 0.058(2) Uani 1 1 d .
H59A H 0.4429 0.5313 0.2604 0.087 Uiso 1 1 calc R
H59B H 0.5194 0.5206 0.2757 0.087 Uiso 1 1 calc R
H59C H 0.4585 0.5399 0.3032 0.087 Uiso 1 1 calc R
C60 C 0.4888(4) 0.3032(9) 0.2497(2) 0.058(2) Uani 1 1 d .
H60A H 0.4798 0.2155 0.2512 0.087 Uiso 1 1 calc R
H60B H 0.5378 0.3167 0.2477 0.087 Uiso 1 1 calc R
H60C H 0.4651 0.3371 0.2283 0.087 Uiso 1 1 calc R
C61 C 0.5125(3) 0.2621(7) 0.45869(18) 0.0374(16) Uani 1 1 d .
C62 C 0.4579(3) 0.2806(7) 0.48205(18) 0.0385(16) Uani 1 1 d .
C63 C 0.4713(4) 0.3215(8) 0.5172(2) 0.055(2) Uani 1 1 d .
H63 H 0.4347 0.3371 0.5329 0.066 Uiso 1 1 calc R
C64 C 0.5381(4) 0.3398(8) 0.5297(2) 0.054(2) Uani 1 1 d .
H64 H 0.5471 0.3640 0.5541 0.064 Uiso 1 1 calc R
C65 C 0.5904(4) 0.3224(8) 0.5063(2) 0.050(2) Uani 1 1 d .
H65 H 0.6357 0.3361 0.5148 0.060 Uiso 1 1 calc R
C66 C 0.5794(3) 0.2853(7) 0.47048(19) 0.0386(16) Uani 1 1 d .
C67 C 0.6392(3) 0.2716(7) 0.44562(19) 0.0427(17) Uani 1 1 d .
H67 H 0.6217 0.2857 0.4202 0.051 Uiso 1 1 calc R
C68 C 0.6689(5) 0.1430(8) 0.4468(3) 0.069(3) Uani 1 1 d .
H68A H 0.6789 0.1199 0.4721 0.103 Uiso 1 1 calc R
H68B H 0.7109 0.1410 0.4329 0.103 Uiso 1 1 calc R
H68C H 0.6360 0.0856 0.4360 0.103 Uiso 1 1 calc R
C69 C 0.6957(4) 0.3633(8) 0.4526(2) 0.056(2) Uani 1 1 d .
H69A H 0.6769 0.4460 0.4520 0.084 Uiso 1 1 calc R
H69B H 0.7299 0.3552 0.4338 0.084 Uiso 1 1 calc R
H69C H 0.7169 0.3479 0.4765 0.084 Uiso 1 1 calc R
C70 C 0.3838(4) 0.2596(7) 0.46999(19) 0.0436(17) Uani 1 1 d .
H70 H 0.3834 0.2249 0.4448 0.052 Uiso 1 1 calc R
C71 C 0.3492(4) 0.1673(9) 0.4951(2) 0.059(2) Uani 1 1 d .
H71A H 0.3715 0.0878 0.4930 0.089 Uiso 1 1 calc R
H71B H 0.3011 0.1597 0.4880 0.089 Uiso 1 1 calc R
H71C H 0.3531 0.1958 0.5203 0.089 Uiso 1 1 calc R
C72 C 0.3442(4) 0.3792(9) 0.4690(2) 0.062(2) Uani 1 1 d .
H72A H 0.3435 0.4142 0.4935 0.092 Uiso 1 1 calc R
H72B H 0.2975 0.3636 0.4604 0.092 Uiso 1 1 calc R
H72C H 0.3661 0.4365 0.4525 0.092 Uiso 1 1 calc R
C73 C 0.6129(3) 0.4498(6) 0.33635(17) 0.0334(15) Uani 1 1 d .
C74 C 0.6197(3) 0.5790(7) 0.33209(18) 0.0363(15) Uani 1 1 d .
C75 C 0.6467(3) 0.6215(7) 0.29984(19) 0.0400(16) Uani 1 1 d .
H75 H 0.6507 0.7071 0.2965 0.048 Uiso 1 1 calc R
C76 C 0.6678(3) 0.5456(8) 0.27267(18) 0.0433(18) Uani 1 1 d .
H76 H 0.6822 0.5782 0.2502 0.052 Uiso 1 1 calc R
C77 C 0.6677(3) 0.4214(8) 0.27849(18) 0.0426(17) Uani 1 1 d .
H77 H 0.6853 0.3691 0.2604 0.051 Uiso 1 1 calc R
C78 C 0.6428(3) 0.3706(7) 0.30995(18) 0.0357(15) Uani 1 1 d .
C79 C 0.6583(3) 0.2350(7) 0.31858(18) 0.0396(16) Uani 1 1 d .
C80 C 0.6911(4) 0.1674(9) 0.2876(2) 0.061(2) Uani 1 1 d .
H80A H 0.7332 0.2087 0.2811 0.092 Uiso 1 1 calc R
H80B H 0.6598 0.1661 0.2664 0.092 Uiso 1 1 calc R
H80C H 0.7013 0.0835 0.2952 0.092 Uiso 1 1 calc R
C81 C 0.7088(4) 0.2318(8) 0.3506(2) 0.053(2) Uani 1 1 d .
H81A H 0.7218 0.1471 0.3557 0.079 Uiso 1 1 calc R
H81B H 0.6878 0.2674 0.3720 0.079 Uiso 1 1 calc R
H81C H 0.7494 0.2789 0.3445 0.079 Uiso 1 1 calc R
C82 C 0.5951(4) 0.1592(7) 0.3286(3) 0.057(2) Uani 1 1 d .
H82A H 0.5644 0.1526 0.3073 0.085 Uiso 1 1 calc R
H82B H 0.5714 0.1997 0.3484 0.085 Uiso 1 1 calc R
H82C H 0.6094 0.0775 0.3364 0.085 Uiso 1 1 calc R
C83 C 0.6020(4) 0.6729(7) 0.3619(2) 0.0421(17) Uani 1 1 d .
C84 C 0.5252(4) 0.6885(8) 0.3651(3) 0.066(3) Uani 1 1 d .
H84A H 0.5040 0.6085 0.3683 0.100 Uiso 1 1 calc R
H84B H 0.5068 0.7269 0.3429 0.100 Uiso 1 1 calc R
H84C H 0.5156 0.7402 0.3861 0.100 Uiso 1 1 calc R
C85 C 0.6306(4) 0.8008(8) 0.3538(2) 0.056(2) Uani 1 1 d .
H85A H 0.6105 0.8310 0.3308 0.085 Uiso 1 1 calc R
H85B H 0.6801 0.7960 0.3517 0.085 Uiso 1 1 calc R
H85C H 0.6194 0.8566 0.3735 0.085 Uiso 1 1 calc R
C86 C 0.6338(5) 0.6321(8) 0.3980(2) 0.064(2) Uani 1 1 d .
H86A H 0.6231 0.6916 0.4170 0.096 Uiso 1 1 calc R
H86B H 0.6832 0.6264 0.3958 0.096 Uiso 1 1 calc R
H86C H 0.6155 0.5521 0.4046 0.096 Uiso 1 1 calc R

loop_
_atom_site_aniso_label
_atom_site_aniso_U_11
_atom_site_aniso_U_22
_atom_site_aniso_U_33
_atom_site_aniso_U_23
_atom_site_aniso_U_13
_atom_site_aniso_U_12
Pb1 0.03786(15) 0.03929(17) 0.04026(15) 0.00280(12) 0.00423(10) 0.00189(12)
O1 0.033(3) 0.055(4) 0.048(3) 0.009(2) 0.006(2) 0.006(2)
N1 0.042(3) 0.043(4) 0.045(3) -0.010(3) -0.003(3) -0.002(3)
C1 0.062(5) 0.042(5) 0.059(5) -0.006(4) -0.007(4) -0.009(4)
Pb2 0.03413(14) 0.03041(15) 0.03628(14) -0.00055(11) 0.00325(9) 0.00098(11)
O2 0.038(2) 0.042(3) 0.038(3) 0.004(2) 0.0008(19) 0.000(2)
N2 0.035(3) 0.043(4) 0.037(3) 0.000(3) 0.003(2) -0.002(3)
C2 0.037(4) 0.060(6) 0.037(4) 0.003(4) -0.008(3) -0.003(4)
N3 0.032(3) 0.035(3) 0.033(3) 0.002(2) -0.003(2) 0.005(2)
C3 0.045(4) 0.045(5) 0.039(4) 0.009(3) 0.004(3) 0.000(3)
N4 0.037(3) 0.034(3) 0.029(3) 0.000(2) 0.000(2) 0.001(2)
C4 0.039(4) 0.043(5) 0.041(4) 0.000(3) 0.003(3) 0.003(3)
C5 0.047(4) 0.054(6) 0.055(5) 0.012(4) 0.000(3) 0.005(4)
C6 0.046(4) 0.052(5) 0.039(4) -0.007(3) -0.003(3) 0.004(4)
C7 0.043(4) 0.055(6) 0.051(4) -0.004(4) -0.004(3) 0.001(4)
C8 0.050(5) 0.072(7) 0.061(5) -0.008(5) -0.011(4) 0.008(4)
C9 0.068(6) 0.102(9) 0.034(4) -0.006(4) -0.010(4) 0.028(5)
C10 0.062(6) 0.107(9) 0.044(5) 0.001(5) 0.001(4) 0.033(5)
C11 0.051(5) 0.062(6) 0.042(4) -0.001(4) 0.001(3) 0.014(4)
C12 0.049(5) 0.079(7) 0.043(4) 0.010(4) 0.011(3) 0.012(4)
C13 0.061(6) 0.088(9) 0.105(8) 0.009(7) 0.020(5) 0.030(6)
C14 0.070(7) 0.100(10) 0.090(8) 0.022(7) 0.004(5) 0.012(6)
C15 0.046(5) 0.088(8) 0.049(5) 0.001(4) -0.002(4) -0.001(5)
C16 0.055(5) 0.107(9) 0.072(6) -0.016(6) 0.006(4) 0.003(6)
C17 0.059(6) 0.110(10) 0.080(7) 0.028(6) 0.002(5) -0.021(6)
C18 0.027(3) 0.040(4) 0.052(4) 0.006(3) 0.001(3) 0.002(3)
C19 0.036(4) 0.041(5) 0.053(4) -0.002(3) 0.008(3) 0.000(3)
C20 0.042(4) 0.061(6) 0.069(6) 0.002(5) 0.001(4) -0.007(4)
C21 0.043(5) 0.078(7) 0.071(6) 0.002(5) -0.007(4) -0.017(4)
C22 0.059(5) 0.053(6) 0.057(5) -0.005(4) -0.011(4) -0.008(4)
C23 0.044(4) 0.049(5) 0.048(4) 0.000(3) -0.005(3) 0.007(3)
C24 0.052(5) 0.066(6) 0.043(4) -0.007(4) -0.004(3) 0.003(4)
C25 0.073(7) 0.128(11) 0.055(6) 0.017(6) 0.008(5) 0.017(6)
C26 0.074(6) 0.087(8) 0.090(7) -0.047(6) -0.016(5) 0.028(6)
C27 0.047(4) 0.053(5) 0.058(5) -0.011(4) 0.011(4) -0.004(4)
C28 0.068(6) 0.065(7) 0.104(8) -0.018(6) 0.018(5) 0.010(5)
C29 0.097(8) 0.070(7) 0.058(5) -0.010(5) 0.009(5) -0.010(6)
C30 0.040(4) 0.042(5) 0.036(4) 0.001(3) -0.003(3) 0.003(3)
C31 0.044(4) 0.045(5) 0.050(4) 0.002(4) 0.008(3) 0.002(3)
C32 0.043(4) 0.055(6) 0.059(5) 0.001(4) 0.013(4) -0.005(4)
C33 0.033(4) 0.071(7) 0.063(5) -0.003(4) 0.013(3) 0.004(4)
C34 0.046(4) 0.067(6) 0.050(5) 0.003(4) 0.006(4) 0.016(4)
C35 0.036(4) 0.047(5) 0.047(4) 0.016(3) 0.002(3) 0.001(3)
C36 0.044(4) 0.056(6) 0.050(4) 0.009(4) 0.010(3) 0.003(4)
C37 0.124(10) 0.068(8) 0.092(8) 0.034(6) -0.041(7) -0.001(7)
C38 0.088(8) 0.079(8) 0.137(10) 0.063(8) 0.047(7) 0.023(6)
C39 0.125(9) 0.068(7) 0.058(6) 0.018(5) 0.027(6) 0.038(7)
C40 0.054(5) 0.054(5) 0.052(5) 0.012(4) 0.002(4) 0.015(4)
C41 0.060(5) 0.050(6) 0.079(6) 0.015(5) 0.006(4) 0.009(4)
C42 0.063(5) 0.078(7) 0.054(5) 0.012(5) 0.002(4) -0.001(5)
C43 0.054(5) 0.050(6) 0.058(5) 0.004(4) 0.004(4) -0.002(4)
C44 0.049(4) 0.035(4) 0.040(4) -0.001(3) 0.000(3) 0.004(3)
C45 0.038(4) 0.036(5) 0.037(4) -0.004(3) 0.006(3) 0.004(3)
C46 0.047(4) 0.010(3) 0.058(4) 0.002(3) 0.003(3) 0.004(3)
C47 0.038(4) 0.036(5) 0.039(4) 0.004(3) 0.002(3) 0.000(3)
C48 0.058(5) 0.039(5) 0.046(4) 0.005(3) -0.007(3) 0.001(4)
C49 0.035(4) 0.033(4) 0.040(4) -0.002(3) -0.002(3) 0.005(3)
C50 0.045(4) 0.028(4) 0.042(4) -0.009(3) -0.003(3) 0.000(3)
C51 0.045(4) 0.032(4) 0.045(4) 0.001(3) -0.006(3) 0.002(3)
C52 0.044(4) 0.042(5) 0.047(4) 0.000(3) -0.007(3) 0.008(3)
C53 0.036(4) 0.045(5) 0.056(5) -0.005(4) -0.002(3) -0.003(3)
C54 0.032(4) 0.036(4) 0.044(4) -0.001(3) -0.002(3) -0.001(3)
C55 0.042(4) 0.051(5) 0.049(4) 0.006(4) 0.000(3) -0.007(3)
C56 0.080(6) 0.066(7) 0.054(5) 0.004(4) 0.019(4) -0.005(5)
C57 0.063(5) 0.059(6) 0.064(5) 0.017(5) -0.011(4) -0.019(5)
C58 0.039(4) 0.042(4) 0.040(4) 0.002(3) -0.005(3) -0.004(3)
C59 0.054(5) 0.046(5) 0.072(6) 0.015(4) -0.009(4) -0.009(4)
C60 0.046(5) 0.073(7) 0.055(5) -0.013(4) 0.001(4) -0.009(4)
C61 0.044(4) 0.030(4) 0.038(4) -0.003(3) 0.003(3) 0.001(3)
C62 0.040(4) 0.036(4) 0.040(4) 0.002(3) 0.005(3) -0.004(3)
C63 0.056(5) 0.062(6) 0.048(4) -0.015(4) 0.016(4) -0.021(4)
C64 0.066(5) 0.059(6) 0.037(4) -0.011(4) 0.002(4) -0.003(4)
C65 0.048(4) 0.064(6) 0.038(4) -0.002(4) -0.002(3) -0.011(4)
C66 0.039(4) 0.036(4) 0.040(4) 0.002(3) -0.006(3) 0.000(3)
C67 0.036(4) 0.053(5) 0.040(4) -0.004(3) 0.004(3) -0.002(3)
C68 0.065(6) 0.049(6) 0.092(7) -0.005(5) 0.013(5) 0.001(5)
C69 0.049(5) 0.064(6) 0.055(5) 0.001(4) 0.004(4) -0.009(4)
C70 0.041(4) 0.049(5) 0.041(4) -0.005(3) 0.005(3) -0.004(3)
C71 0.049(5) 0.069(6) 0.060(5) -0.001(4) 0.007(4) -0.019(4)
C72 0.047(5) 0.070(7) 0.067(6) -0.013(5) 0.001(4) 0.006(4)
C73 0.032(3) 0.032(4) 0.035(3) 0.000(3) -0.005(3) 0.000(3)
C74 0.027(3) 0.045(4) 0.036(4) 0.000(3) 0.001(3) -0.003(3)
C75 0.037(4) 0.036(4) 0.047(4) 0.011(3) -0.003(3) -0.003(3)
C76 0.043(4) 0.056(6) 0.030(4) 0.004(3) 0.001(3) -0.010(4)
C77 0.040(4) 0.051(5) 0.037(4) -0.006(3) 0.002(3) -0.003(3)
C78 0.024(3) 0.041(4) 0.042(4) -0.001(3) 0.002(3) -0.003(3)
C79 0.038(4) 0.044(5) 0.037(4) -0.002(3) 0.003(3) 0.002(3)
C80 0.060(5) 0.055(6) 0.068(6) -0.012(4) 0.016(4) 0.006(4)
C81 0.048(4) 0.051(5) 0.058(5) 0.000(4) -0.007(4) 0.011(4)
C82 0.051(5) 0.032(5) 0.088(6) 0.006(4) 0.010(4) 0.000(4)
C83 0.043(4) 0.040(4) 0.044(4) -0.004(3) 0.008(3) -0.003(3)
C84 0.061(5) 0.037(5) 0.103(7) -0.009(5) 0.033(5) -0.005(4)
C85 0.062(5) 0.049(6) 0.058(5) -0.004(4) 0.004(4) -0.008(4)
C86 0.106(7) 0.045(5) 0.042(4) -0.009(4) 0.007(4) -0.005(5)

loop_
_atom_type_symbol
_atom_type_description
_atom_type_scat_dispersion_real
_atom_type_scat_dispersion_imag
_atom_type_scat_source
C C 0.0033 0.0016 'International Tables Vol C Tables 4.2.6.8 and 6.1.1.4'
H H 0.0000 0.0000 'International Tables Vol C Tables 4.2.6.8 and 6.1.1.4'
N N 0.0061 0.0033 'International Tables Vol C Tables 4.2.6.8 and 6.1.1.4'
O O 0.0106 0.0060 'International Tables Vol C Tables 4.2.6.8 and 6.1.1.4'
Pb Pb -3.3944 10.1111 'International Tables Vol C Tables 4.2.6.8 and 6.1.1.4'

loop_
_geom_angle_atom_site_label_1
_geom_angle_atom_site_label_2
_geom_angle_atom_site_label_3
_geom_angle
O1 Pb1 N2 93.31(18)
O1 Pb1 N1 97.9(2)
N2 Pb1 N1 83.6(2)
C30 O1 Pb1 141.6(4)
C2 N1 C6 117.8(6)
C2 N1 Pb1 127.3(5)
C6 N1 Pb1 114.5(5)
O2 Pb2 N4 93.99(18)
O2 Pb2 N3 109.31(18)
N4 Pb2 N3 83.58(19)
C73 O2 Pb2 137.4(4)
C4 N2 C18 118.4(6)
C4 N2 Pb1 125.4(5)
C18 N2 Pb1 115.6(4)
N1 C2 C3 122.8(7)
N1 C2 C1 120.9(6)
C3 C2 C1 116.3(7)
C45 N3 C49 119.1(6)
C45 N3 Pb2 125.0(4)
C49 N3 Pb2 115.9(4)
C4 C3 C2 131.1(7)
C47 N4 C61 120.7(6)
C47 N4 Pb2 125.4(4)
C61 N4 Pb2 112.9(4)
N2 C4 C3 125.6(7)
N2 C4 C5 119.2(7)
C3 C4 C5 115.2(7)
C7 C6 C11 120.9(7)
C7 C6 N1 120.8(7)
C11 C6 N1 118.2(7)
C6 C7 C8 117.9(7)
C6 C7 C15 123.2(7)
C8 C7 C15 118.9(7)
C9 C8 C7 120.6(8)
C8 C9 C10 121.0(8)
C9 C10 C11 121.1(8)
C10 C11 C6 118.2(8)
C10 C11 C12 119.2(7)
C6 C11 C12 122.6(7)
C14 C12 C13 111.1(8)
C14 C12 C11 111.1(7)
C13 C12 C11 110.2(8)
C7 C15 C16 110.7(8)
C7 C15 C17 110.5(8)
C16 C15 C17 111.0(8)
C23 C18 C19 122.0(7)
C23 C18 N2 119.3(6)
C19 C18 N2 118.6(7)
C20 C19 C18 118.0(7)
C20 C19 C27 118.4(7)
C18 C19 C27 123.6(7)
C21 C20 C19 121.1(8)
C20 C21 C22 120.2(8)
C21 C22 C23 121.2(8)
C18 C23 C22 117.5(7)
C18 C23 C24 123.7(7)
C22 C23 C24 118.8(7)
C23 C24 C25 111.2(7)
C23 C24 C26 113.2(8)
C25 C24 C26 107.7(8)
C19 C27 C29 110.5(7)
C19 C27 C28 111.9(7)
C29 C27 C28 109.1(8)
O1 C30 C35 124.0(7)
O1 C30 C31 118.2(6)
C35 C30 C31 117.8(6)
C32 C31 C30 118.6(7)
C32 C31 C36 119.4(7)
C30 C31 C36 121.9(6)
C31 C32 C33 122.1(8)
C34 C33 C32 119.2(7)
C33 C34 C35 120.9(8)
C30 C35 C34 120.7(7)
C30 C35 C40 125.0(6)
C34 C35 C40 114.2(7)
C39 C36 C38 105.9(9)
C39 C36 C37 110.2(9)
C38 C36 C37 106.8(9)
C39 C36 C31 112.9(7)
C38 C36 C31 112.1(7)
C37 C36 C31 108.8(7)
C42 C40 C41 106.0(7)
C42 C40 C43 111.3(7)
C41 C40 C43 103.2(7)
C42 C40 C35 109.3(8)
C41 C40 C35 114.6(7)
C43 C40 C35 112.1(6)
N3 C45 C46 125.0(6)
N3 C45 C44 119.4(6)
C46 C45 C44 115.5(6)
C45 C46 C47 131.0(6)
N4 C47 C46 125.1(6)
N4 C47 C48 118.1(6)
C46 C47 C48 116.8(6)
C50 C49 C54 120.5(6)
C50 C49 N3 120.1(6)
C54 C49 N3 119.3(6)
C49 C50 C51 118.8(7)
C49 C50 C58 123.9(6)
C51 C50 C58 117.2(6)
C52 C51 C50 121.0(7)
C51 C52 C53 119.9(7)
C52 C53 C54 121.8(7)
C53 C54 C49 118.0(7)
C53 C54 C55 119.4(6)
C49 C54 C55 122.5(6)
C56 C55 C57 110.3(7)
C56 C55 C54 110.0(7)
C57 C55 C54 112.4(6)
C59 C58 C60 110.3(7)
C59 C58 C50 111.8(6)
C60 C58 C50 111.7(6)
C66 C61 C62 120.8(6)
C66 C61 N4 120.0(6)
C62 C61 N4 119.3(6)
C63 C62 C61 118.9(6)
C63 C62 C70 118.6(6)
C61 C62 C70 122.5(6)
C62 C63 C64 120.7(7)
C65 C64 C63 119.3(7)
C64 C65 C66 122.1(7)
C65 C66 C61 118.2(7)
C65 C66 C67 119.6(6)
C61 C66 C67 122.3(6)
C66 C67 C69 114.2(6)
C66 C67 C68 112.2(7)
C69 C67 C68 109.1(7)
C72 C70 C62 111.1(7)
C72 C70 C71 110.3(7)
C62 C70 C71 110.9(6)
O2 C73 C74 120.7(6)
O2 C73 C78 120.4(6)
C74 C73 C78 118.8(6)
C75 C74 C73 117.6(7)
C75 C74 C83 118.5(7)
C73 C74 C83 123.8(6)
C76 C75 C74 123.0(7)
C75 C76 C77 119.0(7)
C76 C77 C78 121.9(7)
C77 C78 C73 118.7(7)
C77 C78 C79 119.0(6)
C73 C78 C79 121.5(6)
C80 C79 C81 106.8(6)
C80 C79 C78 113.6(6)
C81 C79 C78 107.6(6)
C80 C79 C82 105.9(7)
C81 C79 C82 108.5(6)
C78 C79 C82 114.1(6)
C86 C83 C84 110.8(7)
C86 C83 C85 107.0(7)
C84 C83 C85 106.1(7)
C86 C83 C74 109.1(6)
C84 C83 C74 111.5(6)
C85 C83 C74 112.1(6)

loop_
_geom_bond_atom_site_label_1
_geom_bond_atom_site_label_2
_geom_bond_distance
Pb1 O1 2.216(5)
Pb1 N2 2.289(6)
Pb1 N1 2.303(6)
O1 C30 1.327(8)
N1 C2 1.328(10)
N1 C6 1.465(9)
C1 C2 1.485(11)
Pb2 O2 2.242(5)
Pb2 N4 2.305(5)
Pb2 N3 2.316(6)
O2 C73 1.361(8)
N2 C4 1.326(10)
N2 C18 1.467(9)
C2 C3 1.431(10)
N3 C45 1.337(9)
N3 C49 1.441(8)
C3 C4 1.398(10)
N4 C47 1.349(9)
N4 C61 1.439(8)
C4 C5 1.525(10)
C6 C7 1.405(10)
C6 C11 1.411(11)
C7 C8 1.415(11)
C7 C15 1.510(11)
C8 C9 1.354(12)
C9 C10 1.382(13)
C10 C11 1.382(11)
C11 C12 1.531(11)
C12 C14 1.522(14)
C12 C13 1.526(13)
C15 C16 1.519(14)
C15 C17 1.549(14)
C18 C23 1.400(11)
C18 C19 1.409(10)
C19 C20 1.395(11)
C19 C27 1.520(11)
C20 C21 1.376(13)
C21 C22 1.388(12)
C22 C23 1.402(11)
C23 C24 1.507(11)
C24 C25 1.540(12)
C24 C26 1.562(13)
C27 C29 1.532(12)
C27 C28 1.537(12)
C30 C35 1.388(10)
C30 C31 1.452(10)
C31 C32 1.377(10)
C31 C36 1.545(11)
C32 C33 1.383(12)
C33 C34 1.373(12)
C34 C35 1.399(10)
C35 C40 1.561(11)
C36 C39 1.506(12)
C36 C38 1.518(12)
C36 C37 1.523(13)
C40 C42 1.507(11)
C40 C41 1.544(12)
C40 C43 1.546(11)
C44 C45 1.510(9)
C45 C46 1.390(10)
C46 C47 1.409(10)
C47 C48 1.525(10)
C49 C50 1.397(10)
C49 C54 1.419(9)
C50 C51 1.404(10)
C50 C58 1.530(10)
C51 C52 1.369(10)
C52 C53 1.382(11)
C53 C54 1.387(10)
C54 C55 1.531(10)
C55 C56 1.521(12)
C55 C57 1.530(11)
C58 C59 1.498(11)
C58 C60 1.516(11)
C61 C66 1.399(10)
C61 C62 1.406(9)
C62 C63 1.387(10)
C62 C70 1.533(10)
C63 C64 1.396(11)
C64 C65 1.370(11)
C65 C66 1.389(10)
C66 C67 1.515(10)
C67 C69 1.517(11)
C67 C68 1.527(12)
C70 C72 1.526(12)
C70 C71 1.538(11)
C73 C74 1.432(10)
C73 C78 1.438(9)
C74 C75 1.391(9)
C74 C83 1.550(10)
C75 C76 1.371(10)
C76 C77 1.378(11)
C77 C78 1.383(10)
C78 C79 1.549(11)
C79 C80 1.515(10)
C79 C81 1.523(10)
C79 C82 1.549(10)
C83 C86 1.521(11)
C83 C84 1.529(11)
C83 C85 1.543(11)
